data_2015997
loop_
_publ_author_name
'Gelbrich, Thomas'
'Threlfall, Terence L.'
'Bingham, Ann L.'
'Hursthouse, Michael B.'

_publ_section_title
;
 Polymorph VI of sulfapyridine: interpenetrating two- and
 three-dimensional hydrogen-bonded nets formed from two tautomeric
 forms
;
_journal_coeditor_code JZ3060
_journal_issue 6
_journal_name_full 'Acta Crystallographica Section C'
_journal_page_first o323
_journal_page_last o326
_journal_paper_doi 10.1107/S0108270107017817
_journal_volume 63
_journal_year 2007
_chemical_formula_iupac 'C11 H11 N3 O2 S'
_chemical_formula_moiety 'C11 H11 N3 O2 S'
_chemical_formula_sum 'C11 H11 N3 O2 S'
_chemical_formula_weight 249.29
_chemical_name_systematic
;
4-amino-<i>N</i>-(2-pyridyl)benzenesulfonamide
;
_space_group_IT_number 14
_symmetry_cell_setting monoclinic
_symmetry_space_group_name_Hall '-P 2yn'
_symmetry_space_group_name_H-M 'P 1 21/n 1'
_atom_sites_solution_hydrogens geom
_atom_sites_solution_primary direct
_atom_sites_solution_secondary difmap
_audit_creation_method SHELXL-97
_cell_angle_alpha 90.00
_cell_angle_beta 110.07(3)
_cell_angle_gamma 90.00
_cell_formula_units_Z 8
_cell_length_a 10.827(2)
_cell_length_b 14.932(3)
_cell_length_c 15.486(3)
_cell_measurement_reflns_used 3016
_cell_measurement_temperature 120(2)
_cell_measurement_theta_max 25.2
_cell_measurement_theta_min 3.06
_cell_volume 2351.6(9)
_computing_cell_refinement 'DENZO (Otwinowski & Minor, 1997) and COLLECT'
_computing_data_collection 'COLLECT (Hooft, 1998)'
_computing_data_reduction 'DENZO and COLLECT'
_computing_molecular_graphics 'XP (Bruker, 1998) and Mercury (Bruno <i>et al.</i>,  2002)'
_computing_publication_material SHELXL97
_computing_structure_refinement 'SHELXL97 (Sheldrick, 1997)'
_computing_structure_solution 'SHELXS97 (Sheldrick, 1997)'
_diffrn_ambient_temperature 120(2)
_diffrn_detector_area_resol_mean 9.091
_diffrn_measured_fraction_theta_full 0.974
_diffrn_measured_fraction_theta_max 0.974
_diffrn_measurement_device_type 'Bruker--Nonius KappaCCD'
_diffrn_measurement_method '\f and \w'
_diffrn_radiation_monochromator graphite
_diffrn_radiation_source 'Bruker--Nonius FR591 rotating anode'
_diffrn_radiation_type MoK\a
_diffrn_radiation_wavelength 0.71073
_diffrn_reflns_av_R_equivalents 0.1402
_diffrn_reflns_av_sigmaI/netI 0.1139
_diffrn_reflns_limit_h_max 13
_diffrn_reflns_limit_h_min -13
_diffrn_reflns_limit_k_max 18
_diffrn_reflns_limit_k_min -18
_diffrn_reflns_limit_l_max 19
_diffrn_reflns_limit_l_min -19
_diffrn_reflns_number 23782
_diffrn_reflns_theta_full 26.45
_diffrn_reflns_theta_max 26.45
_diffrn_reflns_theta_min 2.42
_exptl_absorpt_coefficient_mu 0.268
_exptl_absorpt_correction_T_max 0.956
_exptl_absorpt_correction_T_min 0.903
_exptl_absorpt_correction_type multi-scan
_exptl_absorpt_process_details '(SADABS; Sheldrick, 2003)'
_exptl_crystal_colour colourless
_exptl_crystal_density_diffrn 1.408
_exptl_crystal_density_method 'not measured'
_exptl_crystal_description block
_exptl_crystal_F_000 1040
_exptl_crystal_size_max 0.25
_exptl_crystal_size_mid 0.20
_exptl_crystal_size_min 0.15
_refine_diff_density_max 0.261
_refine_diff_density_min -0.353
_refine_ls_extinction_method none
_refine_ls_goodness_of_fit_ref 0.904
_refine_ls_hydrogen_treatment mixed
_refine_ls_matrix_type full
_refine_ls_number_parameters 327
_refine_ls_number_reflns 4717
_refine_ls_number_restraints 4
_refine_ls_restrained_S_all 0.904
_refine_ls_R_factor_all 0.1315
_refine_ls_R_factor_gt 0.0554
_refine_ls_shift/su_max 0.000
_refine_ls_shift/su_mean 0.000
_refine_ls_structure_factor_coef Fsqd
_refine_ls_weighting_details 'calc w=1/[\s^2^(Fo^2^)+(0.0611P)^2^] where P=(Fo^2^+2Fc^2^)/3'
_refine_ls_weighting_scheme calc
_refine_ls_wR_factor_gt 0.1117
_refine_ls_wR_factor_ref 0.1295
_reflns_number_gt 2572
_reflns_number_total 4717
_reflns_threshold_expression I>2\s(I)
_cod_data_source_file jz3060.cif
_cod_data_source_block I
_cod_depositor_comments
;
The following automatic conversions were performed:
'_symmetry_cell_setting' value 'Monoclinic' changed to 'monoclinic'
according to '/home/saulius/struct/CIF-dictionaries/cif_core.dic'
dictionary named 'cif_core.dic' version 2.4.1 from 2010-06-29.

Automatic conversion script
Id: cif_fix_enum 1527 2010-12-29 10:47:43Z saulius 

The following automatic conversions were performed:

'_symmetry_cell_setting' value 'Monoclinic' changed to 'monoclinic'
according to /home/saulius/struct/CIF-dictionaries/cif_core.dic
dictionary named 'cif_core.dic' version 2.4.1 from 2010-06-29.

Automatic conversion script
Id: cif_fix_values 1715 2011-07-08 13:25:40Z adriana 
;
_cod_original_sg_symbol_H-M 'P 21/n'
_cod_database_code 2015997
_cod_database_fobs_code 2015997

loop_
_symmetry_equiv_pos_as_xyz
'x, y, z'
'-x+1/2, y+1/2, -z+1/2'
'-x, -y, -z'
'x-1/2, -y-1/2, z-1/2'

loop_
_atom_site_type_symbol
_atom_site_label
_atom_site_fract_x
_atom_site_fract_y
_atom_site_fract_z
_atom_site_U_iso_or_equiv
_atom_site_adp_type
_atom_site_calc_flag
_atom_site_refinement_flags
_atom_site_occupancy
S S1 0.79165(7) 0.91158(5) 0.08072(6) 0.0335(2) Uani d . 1
O O1 0.6676(2) 0.88850(14) 0.01075(15) 0.0459(6) Uani d . 1
O O2 0.7930(2) 0.99467(13) 0.12980(16) 0.0454(6) Uani d . 1
N N1 0.9068(2) 0.92362(15) 0.03914(16) 0.0282(6) Uani d . 1
N N2 1.0107(2) 0.88849(18) -0.06154(17) 0.0302(6) Uani d . 1
H H2N 1.035(3) 0.942(2) -0.0539(19) 0.030(9) Uiso d . 1
N N3 0.9092(3) 0.6324(2) 0.3679(2) 0.0434(7) Uani d D 1
H H3N 0.856(3) 0.5896(19) 0.365(2) 0.052 Uiso d D 1
H H4N 0.990(2) 0.631(2) 0.411(2) 0.052 Uiso d D 1
C C1 0.9283(3) 0.86111(19) -0.01806(19) 0.0275(7) Uani d . 1
C C2 0.8777(3) 0.7740(2) -0.0374(2) 0.0375(8) Uani d . 1
H H2 0.8169 0.7523 -0.0104 0.045 Uiso calc R 1
C C3 0.9161(3) 0.7205(2) -0.0953(2) 0.0444(9) Uani d . 1
H H3 0.8825 0.6613 -0.1075 0.053 Uiso calc R 1
C C4 1.0032(3) 0.7513(2) -0.1365(2) 0.0493(10) Uani d . 1
H H4 1.0300 0.7136 -0.1763 0.059 Uiso calc R 1
C C5 1.0491(3) 0.8358(2) -0.1190(2) 0.0418(9) Uani d . 1
H H5 1.1084 0.8583 -0.1469 0.050 Uiso calc R 1
C C6 0.8303(3) 0.82519(18) 0.1616(2) 0.0271(7) Uani d . 1
C C7 0.9451(3) 0.82911(19) 0.2377(2) 0.0308(7) Uani d . 1
H H7 1.0054 0.8768 0.2433 0.037 Uiso calc R 1
C C8 0.9722(3) 0.7644(2) 0.3051(2) 0.0342(8) Uani d . 1
H H8 1.0517 0.7677 0.3562 0.041 Uiso calc R 1
C C9 0.8846(3) 0.69404(19) 0.2995(2) 0.0318(7) Uani d . 1
C C10 0.7695(3) 0.6906(2) 0.2231(2) 0.0359(8) Uani d . 1
H H10 0.7084 0.6436 0.2183 0.043 Uiso calc R 1
C C11 0.7422(3) 0.75446(19) 0.1542(2) 0.0336(7) Uani d . 1
H H11 0.6640 0.7503 0.1021 0.040 Uiso calc R 1
S S1' 0.31604(8) 0.54048(5) 0.14125(6) 0.0382(2) Uani d . 1
O O1' 0.4361(2) 0.51171(14) 0.13030(16) 0.0461(6) Uani d . 1
O O2' 0.2876(2) 0.51284(14) 0.22137(15) 0.0455(6) Uani d . 1
N N1' 0.1930(3) 0.50047(17) 0.05485(18) 0.0363(7) Uani d . 1
H H1N' 0.118(4) 0.498(2) 0.063(2) 0.070(13) Uiso d . 1
N N2' 0.0522(2) 0.51033(15) -0.09503(17) 0.0319(6) Uani d . 1
N N3' 0.2825(3) 0.9345(2) 0.1097(2) 0.0530(8) Uani d D 1
H H3N' 0.231(3) 0.954(2) 0.135(2) 0.064 Uiso d D 1
H H4N' 0.331(3) 0.956(2) 0.079(2) 0.064 Uiso d D 1
C C1' 0.1777(3) 0.51443(19) -0.0382(2) 0.0316(7) Uani d . 1
C C2' 0.2809(3) 0.5284(2) -0.0707(2) 0.0396(8) Uani d . 1
H H2' 0.3693 0.5280 -0.0298 0.048 Uiso calc R 1
C C3' 0.2526(3) 0.5427(2) -0.1626(2) 0.0435(9) Uani d . 1
H H3' 0.3217 0.5534 -0.1860 0.052 Uiso calc R 1
C C4' 0.1232(3) 0.5415(2) -0.2218(2) 0.0399(8) Uani d . 1
H H4' 0.1014 0.5532 -0.2856 0.048 Uiso calc R 1
C C5' 0.0284(3) 0.52294(19) -0.1848(2) 0.0383(8) Uani d . 1
H H5' -0.0600 0.5187 -0.2254 0.046 Uiso calc R 1
C C6' 0.3086(3) 0.6566(2) 0.1335(2) 0.0322(7) Uani d . 1
C C7' 0.3853(3) 0.7034(2) 0.0929(2) 0.0387(8) Uani d . 1
H H7' 0.4440 0.6716 0.0703 0.046 Uiso calc R 1
C C8' 0.3772(3) 0.7951(2) 0.0850(2) 0.0445(9) Uani d . 1
H H8' 0.4303 0.8262 0.0572 0.053 Uiso calc R 1
C C9' 0.2918(3) 0.8427(2) 0.1175(2) 0.0379(8) Uani d . 1
C C10' 0.2156(3) 0.7958(2) 0.1587(2) 0.0456(9) Uani d . 1
H H10' 0.1580 0.8276 0.1821 0.055 Uiso calc R 1
C C11' 0.2228(3) 0.7045(2) 0.1659(2) 0.0430(8) Uani d . 1
H H11' 0.1689 0.6735 0.1931 0.052 Uiso calc R 1

loop_
_atom_site_aniso_label
_atom_site_aniso_U_11
_atom_site_aniso_U_22
_atom_site_aniso_U_33
_atom_site_aniso_U_12
_atom_site_aniso_U_13
_atom_site_aniso_U_23
S1 0.0332(5) 0.0302(5) 0.0424(5) 0.0037(3) 0.0200(4) 0.0063(4)
O1 0.0304(13) 0.0564(16) 0.0480(16) 0.0020(10) 0.0098(12) 0.0152(11)
O2 0.0635(16) 0.0267(13) 0.0639(17) 0.0087(10) 0.0446(14) 0.0030(11)
N1 0.0356(15) 0.0228(14) 0.0308(15) -0.0014(10) 0.0174(12) 0.0015(10)
N2 0.0365(16) 0.0204(16) 0.0369(16) -0.0026(11) 0.0167(13) -0.0012(11)
N3 0.0455(19) 0.045(2) 0.0377(18) -0.0066(14) 0.0117(14) 0.0091(15)
C1 0.0259(16) 0.0278(18) 0.0268(18) 0.0033(12) 0.0063(14) 0.0045(13)
C2 0.041(2) 0.033(2) 0.043(2) -0.0041(14) 0.0200(17) -0.0029(15)
C3 0.050(2) 0.031(2) 0.055(2) -0.0087(15) 0.022(2) -0.0094(16)
C4 0.065(3) 0.036(2) 0.057(2) -0.0062(17) 0.033(2) -0.0190(17)
C5 0.049(2) 0.041(2) 0.045(2) -0.0038(15) 0.0277(18) -0.0131(16)
C6 0.0257(17) 0.0259(17) 0.0338(19) -0.0016(12) 0.0153(15) -0.0031(13)
C7 0.0277(17) 0.0263(18) 0.041(2) -0.0067(12) 0.0156(16) -0.0047(14)
C8 0.0276(17) 0.036(2) 0.035(2) -0.0029(13) 0.0059(15) -0.0034(14)
C9 0.0335(19) 0.0307(19) 0.034(2) -0.0012(13) 0.0146(16) -0.0001(14)
C10 0.0366(19) 0.035(2) 0.038(2) -0.0111(13) 0.0155(17) 0.0014(15)
C11 0.0269(17) 0.035(2) 0.0362(19) -0.0079(13) 0.0078(15) -0.0027(14)
S1' 0.0285(5) 0.0435(6) 0.0418(5) 0.0018(3) 0.0111(4) 0.0119(4)
O1' 0.0300(13) 0.0497(15) 0.0592(16) 0.0073(10) 0.0158(12) 0.0126(11)
O2' 0.0408(14) 0.0559(16) 0.0377(14) -0.0063(10) 0.0108(11) 0.0173(11)
N1' 0.0285(16) 0.0426(18) 0.0410(18) -0.0064(12) 0.0159(14) 0.0062(12)
N2' 0.0303(16) 0.0323(16) 0.0355(17) 0.0021(10) 0.0145(13) 0.0037(11)
N3' 0.063(2) 0.050(2) 0.044(2) 0.0037(16) 0.0161(17) 0.0014(15)
C1' 0.035(2) 0.0231(18) 0.042(2) 0.0010(12) 0.0205(17) 0.0045(13)
C2' 0.0345(19) 0.041(2) 0.047(2) -0.0065(14) 0.0194(17) -0.0030(16)
C3' 0.047(2) 0.043(2) 0.053(2) -0.0060(16) 0.034(2) -0.0016(17)
C4' 0.047(2) 0.041(2) 0.040(2) 0.0008(15) 0.0269(19) -0.0018(15)
C5' 0.038(2) 0.036(2) 0.040(2) 0.0008(14) 0.0128(17) -0.0002(15)
C6' 0.0257(17) 0.040(2) 0.0292(19) -0.0028(13) 0.0076(14) 0.0047(14)
C7' 0.040(2) 0.040(2) 0.042(2) -0.0048(15) 0.0208(17) -0.0037(15)
C8' 0.049(2) 0.044(2) 0.046(2) -0.0077(16) 0.0223(19) 0.0029(16)
C9' 0.040(2) 0.036(2) 0.0295(19) 0.0028(14) 0.0014(16) 0.0027(15)
C10' 0.040(2) 0.050(2) 0.049(2) 0.0083(16) 0.0189(18) 0.0018(18)
C11' 0.036(2) 0.054(2) 0.044(2) 0.0010(16) 0.0211(17) 0.0066(17)

loop_
_atom_type_symbol
_atom_type_description
_atom_type_scat_dispersion_real
_atom_type_scat_dispersion_imag
_atom_type_scat_source
C C 0.0033 0.0016 'International Tables Vol C Tables 4.2.6.8 and 6.1.1.4'
H H 0.0000 0.0000 'International Tables Vol C Tables 4.2.6.8 and 6.1.1.4'
N N 0.0061 0.0033 'International Tables Vol C Tables 4.2.6.8 and 6.1.1.4'
O O 0.0106 0.0060 'International Tables Vol C Tables 4.2.6.8 and 6.1.1.4'
S S 0.1246 0.1234 'International Tables Vol C Tables 4.2.6.8 and 6.1.1.4'

loop_
_geom_angle_atom_site_label_1
_geom_angle_atom_site_label_2
_geom_angle_atom_site_label_3
_geom_angle
O1 S1 O2 115.78(14)
O1 S1 N1 112.15(13)
O2 S1 N1 104.22(12)
O1 S1 C6 107.05(13)
O2 S1 C6 107.39(14)
N1 S1 C6 110.13(12)
C1 N1 S1 121.1(2)
C1 N2 C5 123.7(3)
C1 N2 H2N 116.7(19)
C5 N2 H2N 119.5(19)
C9 N3 H3N 121(2)
C9 N3 H4N 118(2)
H3N N3 H4N 119(3)
N2 C1 N1 113.9(2)
N2 C1 C2 116.7(3)
N1 C1 C2 129.3(3)
C3 C2 C1 119.8(3)
C3 C2 H2 120.1
C1 C2 H2 120.1
C2 C3 C4 121.1(3)
C2 C3 H3 119.4
C4 C3 H3 119.4
C5 C4 C3 118.7(3)
C5 C4 H4 120.7
C3 C4 H4 120.7
C4 C5 N2 120.0(3)
C4 C5 H5 120.0
N2 C5 H5 120.0
C7 C6 C11 119.1(3)
C7 C6 S1 120.1(2)
C11 C6 S1 120.6(2)
C8 C7 C6 120.6(3)
C8 C7 H7 119.7
C6 C7 H7 119.7
C7 C8 C9 121.1(3)
C7 C8 H8 119.4
C9 C8 H8 119.4
N3 C9 C10 121.0(3)
N3 C9 C8 120.9(3)
C10 C9 C8 118.0(3)
C11 C10 C9 121.4(3)
C11 C10 H10 119.3
C9 C10 H10 119.3
C10 C11 C6 119.8(3)
C10 C11 H11 120.1
C6 C11 H11 120.1
O1' S1' O2' 119.17(14)
O1' S1' N1' 108.04(15)
O2' S1' N1' 104.16(13)
O1' S1' C6' 108.26(13)
O2' S1' C6' 109.11(14)
N1' S1' C6' 107.52(14)
C1' N1' S1' 123.9(2)
C1' N1' H1N' 112(2)
S1' N1' H1N' 116(2)
C5' N2' C1' 117.7(3)
C9' N3' H3N' 110(3)
C9' N3' H4N' 111(2)
H3N' N3' H4N' 138(4)
N2' C1' C2' 121.9(3)
N2' C1' N1' 113.6(2)
C2' C1' N1' 124.5(3)
C3' C2' C1' 118.7(3)
C3' C2' H2' 120.6
C1' C2' H2' 120.6
C2' C3' C4' 120.0(3)
C2' C3' H3' 120.0
C4' C3' H3' 120.0
C5' C4' C3' 117.4(3)
C5' C4' H4' 121.3
C3' C4' H4' 121.3
N2' C5' C4' 124.1(3)
N2' C5' H5' 118.0
C4' C5' H5' 118.0
C7' C6' C11' 118.7(3)
C7' C6' S1' 120.8(2)
C11' C6' S1' 120.5(2)
C8' C7' C6' 120.7(3)
C8' C7' H7' 119.7
C6' C7' H7' 119.7
C7' C8' C9' 120.5(3)
C7' C8' H8' 119.7
C9' C8' H8' 119.7
N3' C9' C8' 121.0(3)
N3' C9' C10' 120.3(3)
C8' C9' C10' 118.7(3)
C11' C10' C9' 120.9(3)
C11' C10' H10' 119.6
C9' C10' H10' 119.6
C10' C11' C6' 120.5(3)
C10' C11' H11' 119.7
C6' C11' H11' 119.7

loop_
_geom_bond_atom_site_label_1
_geom_bond_atom_site_label_2
_geom_bond_distance
S1 O1 1.448(2)
S1 O2 1.452(2)
S1 N1 1.598(2)
S1 C6 1.746(3)
N1 C1 1.361(3)
N2 C1 1.352(4)
N2 C5 1.356(4)
N2 H2N 0.84(3)
N3 C9 1.359(4)
N3 H3N 0.85(2)
N3 H4N 0.89(2)
C1 C2 1.403(4)
C2 C3 1.368(4)
C2 H2 0.9500
C3 C4 1.385(4)
C3 H3 0.9500
C4 C5 1.349(4)
C4 H4 0.9500
C5 H5 0.9500
C6 C7 1.390(4)
C6 C11 1.401(4)
C7 C8 1.377(4)
C7 H7 0.9500
C8 C9 1.398(4)
C8 H8 0.9500
C9 C10 1.395(4)
C10 C11 1.385(4)
C10 H10 0.9500
C11 H11 0.9500
S1' O1' 1.433(2)
S1' O2' 1.437(2)
S1' N1' 1.643(3)
S1' C6' 1.739(3)
N1' C1' 1.409(4)
N1' H1N' 0.87(4)
N2' C5' 1.338(4)
N2' C1' 1.343(4)
N3' C9' 1.376(4)
N3' H3N' 0.84(2)
N3' H4N' 0.88(2)
C1' C2' 1.389(4)
C2' C3' 1.366(4)
C2' H2' 0.9500
C3' C4' 1.386(4)
C3' H3' 0.9500
C4' C5' 1.364(4)
C4' H4' 0.9500
C5' H5' 0.9500
C6' C7' 1.389(4)
C6' C11' 1.395(4)
C7' C8' 1.375(4)
C7' H7' 0.9500
C8' C9' 1.390(4)
C8' H8' 0.9500
C9' C10' 1.392(4)
C10' C11' 1.368(4)
C10' H10' 0.9500
C11' H11' 0.9500

loop_
_geom_hbond_atom_site_label_D
_geom_hbond_atom_site_label_H
_geom_hbond_atom_site_label_A
_geom_hbond_site_symmetry_A
_geom_hbond_distance_DH
_geom_hbond_distance_HA
_geom_hbond_distance_DA
_geom_hbond_angle_DHA
N2 H2N N1 3_775 0.84(3) 2.09(3) 2.929(4) 178(3)
N3 H3N O2 2_645 0.85(2) 2.17(2) 3.013(3) 171(3)
N3 H4N O1 4_676 0.89(2) 2.04(2) 2.927(4) 173(3)
N1' H1N' N2' 3_565 0.87(4) 2.06(4) 2.932(4) 175(3)
N3' H3N' O2' 2 0.84(2) 2.46(3) 3.186(4) 145(3)

loop_
_cod_related_entry_id
_cod_related_entry_database
_cod_related_entry_code
1 ChemSpider 5145
